data_2108486
loop_
_publ_author_name
'Hu, Yi-Chen'
'Bai, Chao'
'Hu, Huai-Ming'
'Li, Chuan-Ti'
'Zhang, Tian-Hua'
'Liu, Weisheng'

_publ_section_title
;
 Lanthanide coordination polymers based on designed bifunctional
 2-(2,2':6',2{^{\prime\prime}}-terpyridin-4'-yl)benzenesulfonate ligand:
 syntheses, structural diversity and highly tunable emission
;
_journal_coeditor_code UM5030SUP1
_journal_issue 5
_journal_name_full 'Acta Crystallographica Section B'
_journal_page_first
;
;
_journal_paper_doi 10.1107/S2052520619010047
_journal_volume 75
_journal_year 2019
_chemical_formula_moiety 'C29 H18 Eu N3 O7 S'
_chemical_formula_sum 'C29 H18 Eu N3 O7 S'
_chemical_formula_weight 704.48
_space_group_crystal_system monoclinic
_space_group_IT_number 14
_space_group_name_Hall '-P 2yn'
_space_group_name_H-M_alt 'P 1 21/n 1'
_symmetry_space_group_name_Hall '-P 2yn'
_symmetry_space_group_name_H-M 'P 1 21/n 1'
_atom_sites_solution_hydrogens geom
_audit_creation_method SHELXL-2014/7
_cell_angle_alpha 90
_cell_angle_beta 98.039(2)
_cell_angle_gamma 90
_cell_formula_units_Z 4
_cell_length_a 9.1596(9)
_cell_length_b 13.4942(13)
_cell_length_c 20.727(2)
_cell_measurement_reflns_used 5032
_cell_measurement_temperature 296(2)
_cell_measurement_theta_max 26.34
_cell_measurement_theta_min 2.32
_cell_volume 2536.7(4)
_computing_cell_refinement 'Bruker SAINT'
_computing_data_collection 'Bruker APEX2'
_computing_data_reduction 'Bruker SAINT'
_computing_molecular_graphics 'Bruker SHELXTL'
_computing_publication_material 'Bruker SHELXTL'
_computing_structure_refinement 'SHELXL-2014/7 (Sheldrick, 2014)'
_computing_structure_solution 'SHELXS-97 (Sheldrick, 2008)'
_diffrn_ambient_temperature 296(2)
_diffrn_measured_fraction_theta_full 0.998
_diffrn_measured_fraction_theta_max 0.998
_diffrn_measurement_device_type 'Bruker APEX-II CCD'
_diffrn_measurement_method '\f and \w scans'
_diffrn_radiation_type MoK\a
_diffrn_radiation_wavelength 0.71073
_diffrn_reflns_av_R_equivalents 0.0274
_diffrn_reflns_av_unetI/netI 0.0327
_diffrn_reflns_Laue_measured_fraction_full 0.998
_diffrn_reflns_Laue_measured_fraction_max 0.998
_diffrn_reflns_limit_h_max 10
_diffrn_reflns_limit_h_min -10
_diffrn_reflns_limit_k_max 12
_diffrn_reflns_limit_k_min -16
_diffrn_reflns_limit_l_max 24
_diffrn_reflns_limit_l_min -24
_diffrn_reflns_number 12565
_diffrn_reflns_point_group_measured_fraction_full 0.998
_diffrn_reflns_point_group_measured_fraction_max 0.998
_diffrn_reflns_theta_full 25.048
_diffrn_reflns_theta_max 25.048
_diffrn_reflns_theta_min 1.806
_exptl_absorpt_coefficient_mu 2.612
_exptl_absorpt_correction_T_max 0.733
_exptl_absorpt_correction_T_min 0.574
_exptl_absorpt_correction_type multi-scan
_exptl_absorpt_process_details sadabs
_exptl_crystal_colour yellow
_exptl_crystal_density_diffrn 1.845
_exptl_crystal_description block
_exptl_crystal_F_000 1392
_exptl_crystal_size_max 0.24
_exptl_crystal_size_mid 0.18
_exptl_crystal_size_min 0.12
_refine_diff_density_max 0.372
_refine_diff_density_min -0.349
_refine_diff_density_rms 0.076
_refine_ls_extinction_method none
_refine_ls_goodness_of_fit_ref 1.118
_refine_ls_hydrogen_treatment constr
_refine_ls_matrix_type full
_refine_ls_number_parameters 370
_refine_ls_number_reflns 4478
_refine_ls_number_restraints 0
_refine_ls_restrained_S_all 1.118
_refine_ls_R_factor_all 0.0284
_refine_ls_R_factor_gt 0.0229
_refine_ls_shift/su_max 0.000
_refine_ls_shift/su_mean 0.000
_refine_ls_structure_factor_coef Fsqd
_refine_ls_weighting_details 'w=1/[\s^2^(Fo^2^)+(0.0211P)^2^] where P=(Fo^2^+2Fc^2^)/3'
_refine_ls_weighting_scheme calc
_refine_ls_wR_factor_gt 0.0501
_refine_ls_wR_factor_ref 0.0520
_reflns_Friedel_coverage 0.000
_reflns_number_gt 3916
_reflns_number_total 4478
_reflns_threshold_expression 'I > 2\s(I)'
_cod_data_source_file um5030sup1.cif
_cod_data_source_block 6
_cod_database_code 2108486
_publcif_datablock.id {1c788c4f-b12b-4f2a-9dab-f4c031f680ac}

_shelx_shelxl_version_number 2014/7
_shelx_space_group_comment
;
The symmetry employed for this shelxl refinement is uniquely defined
by the following loop, which should always be used as a source of
symmetry information in preference to the above space-group names.
They are only intended as comments.
;
_publcif_info_exptl_table_max_cols 4
_publcif_info_exptl_table_use_headnotes n

loop_
_space_group_symop_operation_xyz
'x, y, z'
'-x+1/2, y+1/2, -z+1/2'
'-x, -y, -z'
'x-1/2, -y-1/2, z-1/2'

loop_
_atom_site_label
_atom_site_type_symbol
_atom_site_fract_x
_atom_site_fract_y
_atom_site_fract_z
_atom_site_U_iso_or_equiv
_atom_site_adp_type
_atom_site_occupancy
_atom_site_site_symmetry_order
_atom_site_calc_flag
_atom_site_refinement_flags_posn
_atom_site_refinement_flags_adp
Eu1 Eu 0.27732(2) 0.08032(2) 0.05431(2) 0.02036(6) Uani 1 1 d . .
S1 S 0.28268(10) 0.50603(7) 0.27766(4) 0.0359(2) Uani 1 1 d . .
N1 N 0.5151(3) 0.10483(18) 0.13425(12) 0.0245(6) Uani 1 1 d . .
N2 N 0.3324(3) 0.25673(18) 0.09190(11) 0.0221(5) Uani 1 1 d . .
N3 N 0.1461(3) 0.21966(18) -0.01794(12) 0.0271(6) Uani 1 1 d . .
O1 O 0.2547(3) 0.56975(17) 0.33238(11) 0.0401(6) Uani 1 1 d . .
O2 O 0.1486(3) 0.4713(2) 0.23932(12) 0.0619(8) Uani 1 1 d . .
O3 O 0.3902(3) 0.43098(18) 0.29829(13) 0.0595(8) Uani 1 1 d . .
O4 O 0.3518(2) -0.08559(14) 0.06204(10) 0.0282(5) Uani 1 1 d . .
O5 O 0.5397(2) -0.12614(16) 0.01064(10) 0.0312(5) Uani 1 1 d . .
O6 O 0.1959(2) -0.00279(15) -0.04408(9) 0.0260(5) Uani 1 1 d . .
O7 O -0.0297(2) -0.06576(16) -0.06158(11) 0.0336(5) Uani 1 1 d . .
C1 C 0.6045(4) 0.0293(2) 0.15256(16) 0.0339(8) Uani 1 1 d . .
H1 H 0.5986 -0.0269 0.1264 0.041 Uiso 1 1 calc R U
C2 C 0.7056(4) 0.0302(3) 0.20843(19) 0.0526(11) Uani 1 1 d . .
H2 H 0.7692 -0.0230 0.2189 0.063 Uiso 1 1 calc R U
C3 C 0.7098(5) 0.1112(3) 0.2480(2) 0.0649(14) Uani 1 1 d . .
H3 H 0.7727 0.1124 0.2873 0.078 Uiso 1 1 calc R U
C4 C 0.6203(4) 0.1911(3) 0.22942(18) 0.0511(11) Uani 1 1 d . .
H4 H 0.6244 0.2474 0.2555 0.061 Uiso 1 1 calc R U
C5 C 0.5245(3) 0.1869(2) 0.17185(15) 0.0273(7) Uani 1 1 d . .
C6 C 0.4332(3) 0.2729(2) 0.14606(14) 0.0239(7) Uani 1 1 d . .
C7 C 0.4569(3) 0.3668(2) 0.17249(15) 0.0281(7) Uani 1 1 d . .
H7 H 0.5232 0.3757 0.2103 0.034 Uiso 1 1 calc R U
C8 C 0.3819(3) 0.4478(2) 0.14261(15) 0.0262(7) Uani 1 1 d . .
C9 C 0.2878(3) 0.4311(2) 0.08546(15) 0.0268(7) Uani 1 1 d . .
H9 H 0.2399 0.4843 0.0631 0.032 Uiso 1 1 calc R U
C10 C 0.2640(3) 0.3362(2) 0.06115(13) 0.0236(7) Uani 1 1 d . .
C11 C 0.1652(3) 0.3154(2) -0.00079(14) 0.0237(7) Uani 1 1 d . .
C12 C 0.0955(4) 0.3907(2) -0.03979(17) 0.0383(9) Uani 1 1 d . .
H12 H 0.1114 0.4566 -0.0278 0.046 Uiso 1 1 calc R U
C13 C 0.0030(4) 0.3674(3) -0.09620(17) 0.0426(9) Uani 1 1 d . .
H13 H -0.0426 0.4170 -0.1229 0.051 Uiso 1 1 calc R U
C14 C -0.0199(4) 0.2698(3) -0.11177(16) 0.0411(9) Uani 1 1 d . .
H14 H -0.0845 0.2518 -0.1486 0.049 Uiso 1 1 calc R U
C15 C 0.0533(4) 0.1983(2) -0.07258(16) 0.0369(9) Uani 1 1 d . .
H15 H 0.0382 0.1322 -0.0843 0.044 Uiso 1 1 calc R U
C16 C 0.4074(3) 0.5518(2) 0.16699(14) 0.0267(7) Uani 1 1 d . .
C17 C 0.4716(4) 0.6171(2) 0.12774(16) 0.0343(8) Uani 1 1 d . .
H17 H 0.5007 0.5943 0.0892 0.041 Uiso 1 1 calc R U
C18 C 0.4933(4) 0.7157(2) 0.14471(17) 0.0416(9) Uani 1 1 d . .
H18 H 0.5401 0.7579 0.1186 0.050 Uiso 1 1 calc R U
C19 C 0.4459(4) 0.7508(3) 0.19991(17) 0.0443(10) Uani 1 1 d . .
H19 H 0.4565 0.8176 0.2106 0.053 Uiso 1 1 calc R U
C20 C 0.3818(4) 0.6868(2) 0.24002(16) 0.0383(9) Uani 1 1 d . .
H20 H 0.3498 0.7111 0.2776 0.046 Uiso 1 1 calc R U
C21 C 0.3648(4) 0.5873(2) 0.22509(15) 0.0288(7) Uani 1 1 d . .
C22 C 0.4072(3) -0.1327(2) 0.01827(14) 0.0229(7) Uani 1 1 d . .
C23 C 0.3100(3) -0.2031(2) -0.02505(14) 0.0238(7) Uani 1 1 d . .
C24 C 0.3610(4) -0.2990(2) -0.03245(16) 0.0320(8) Uani 1 1 d . .
H24 H 0.4528 -0.3173 -0.0107 0.038 Uiso 1 1 calc R U
C25 C 0.2782(4) -0.3677(2) -0.07141(18) 0.0399(9) Uani 1 1 d . .
H25 H 0.3139 -0.4317 -0.0753 0.048 Uiso 1 1 calc R U
C26 C 0.1423(4) -0.3410(3) -0.10450(18) 0.0442(9) Uani 1 1 d . .
H26 H 0.0872 -0.3864 -0.1315 0.053 Uiso 1 1 calc R U
C27 C 0.0891(4) -0.2468(3) -0.09722(16) 0.0376(8) Uani 1 1 d . .
H27 H -0.0030 -0.2295 -0.1191 0.045 Uiso 1 1 calc R U
C28 C 0.1703(3) -0.1769(2) -0.05762(14) 0.0263(7) Uani 1 1 d . .
C29 C 0.1071(3) -0.0750(2) -0.05374(14) 0.0240(7) Uani 1 1 d . .

loop_
_atom_site_aniso_label
_atom_site_aniso_U_11
_atom_site_aniso_U_22
_atom_site_aniso_U_33
_atom_site_aniso_U_23
_atom_site_aniso_U_13
_atom_site_aniso_U_12
Eu1 0.01913(9) 0.01965(9) 0.02190(9) -0.00154(6) 0.00141(6) -0.00021(6)
S1 0.0442(5) 0.0384(5) 0.0266(4) -0.0002(4) 0.0097(4) 0.0010(4)
N1 0.0243(14) 0.0227(14) 0.0264(14) 0.0018(11) 0.0031(11) 0.0013(11)
N2 0.0231(13) 0.0236(14) 0.0189(13) -0.0016(11) 0.0004(11) 0.0002(11)
N3 0.0297(15) 0.0229(15) 0.0263(14) -0.0033(11) -0.0045(12) 0.0002(11)
O1 0.0425(15) 0.0522(16) 0.0269(12) -0.0031(11) 0.0097(11) 0.0088(12)
O2 0.0624(19) 0.080(2) 0.0431(16) -0.0057(15) 0.0077(14) -0.0362(16)
O3 0.090(2) 0.0512(17) 0.0435(16) 0.0165(13) 0.0314(15) 0.0304(15)
O4 0.0305(12) 0.0253(12) 0.0284(12) -0.0018(9) 0.0029(10) 0.0037(10)
O5 0.0234(13) 0.0413(14) 0.0283(12) -0.0002(10) 0.0018(10) -0.0032(10)
O6 0.0241(12) 0.0263(12) 0.0273(12) -0.0018(9) 0.0021(9) -0.0002(9)
O7 0.0192(12) 0.0434(15) 0.0377(13) -0.0027(10) 0.0021(10) 0.0018(10)
C1 0.0311(19) 0.0305(19) 0.040(2) 0.0005(16) 0.0033(16) 0.0044(15)
C2 0.047(2) 0.037(2) 0.064(3) 0.002(2) -0.026(2) 0.0100(18)
C3 0.070(3) 0.048(3) 0.061(3) -0.002(2) -0.043(2) 0.010(2)
C4 0.064(3) 0.035(2) 0.045(2) -0.0060(17) -0.025(2) 0.0021(19)
C5 0.0250(17) 0.0283(18) 0.0277(17) 0.0012(14) 0.0009(14) -0.0020(14)
C6 0.0273(17) 0.0217(17) 0.0230(16) -0.0015(13) 0.0039(13) -0.0004(13)
C7 0.0301(18) 0.0317(19) 0.0220(16) -0.0061(14) 0.0013(14) -0.0011(14)
C8 0.0323(18) 0.0221(17) 0.0254(17) -0.0043(13) 0.0086(14) -0.0011(13)
C9 0.0331(19) 0.0223(18) 0.0234(16) 0.0006(13) -0.0015(14) 0.0029(14)
C10 0.0255(17) 0.0233(17) 0.0221(16) -0.0027(13) 0.0036(13) -0.0004(13)
C11 0.0238(17) 0.0233(17) 0.0229(16) -0.0022(13) -0.0007(13) -0.0007(13)
C12 0.047(2) 0.0245(19) 0.039(2) -0.0024(15) -0.0087(17) 0.0037(16)
C13 0.051(2) 0.036(2) 0.035(2) 0.0030(16) -0.0150(18) 0.0100(18)
C14 0.049(2) 0.037(2) 0.0307(19) -0.0022(16) -0.0159(17) 0.0029(17)
C15 0.043(2) 0.0287(19) 0.035(2) -0.0044(15) -0.0083(17) -0.0006(16)
C16 0.0327(19) 0.0224(17) 0.0219(17) -0.0009(13) -0.0063(14) 0.0012(13)
C17 0.049(2) 0.0312(19) 0.0226(17) 0.0019(14) 0.0032(16) -0.0018(16)
C18 0.053(2) 0.029(2) 0.041(2) 0.0103(16) -0.0013(19) -0.0054(17)
C19 0.059(3) 0.0234(19) 0.048(2) -0.0012(18) -0.004(2) 0.0010(18)
C20 0.049(2) 0.031(2) 0.034(2) -0.0121(16) 0.0000(17) 0.0071(17)
C21 0.0296(18) 0.0291(18) 0.0261(17) -0.0028(14) -0.0015(14) 0.0018(14)
C22 0.0273(18) 0.0183(16) 0.0222(16) 0.0057(13) -0.0001(14) 0.0011(13)
C23 0.0246(17) 0.0249(17) 0.0234(16) -0.0008(13) 0.0089(13) -0.0044(13)
C24 0.034(2) 0.0272(19) 0.0370(19) 0.0059(15) 0.0137(16) 0.0048(14)
C25 0.048(2) 0.0196(18) 0.056(2) -0.0075(17) 0.0225(19) -0.0022(16)
C26 0.049(2) 0.034(2) 0.051(2) -0.0177(18) 0.0135(19) -0.0154(18)
C27 0.0308(19) 0.038(2) 0.043(2) -0.0097(17) 0.0031(16) -0.0069(16)
C28 0.0249(17) 0.0264(18) 0.0288(18) -0.0039(14) 0.0076(14) -0.0069(13)
C29 0.0246(17) 0.0315(18) 0.0166(15) -0.0006(13) 0.0050(13) 0.0024(14)

loop_
_atom_type_symbol
_atom_type_description
_atom_type_scat_dispersion_real
_atom_type_scat_dispersion_imag
_atom_type_scat_source
C C 0.0033 0.0016 'International Tables Vol C Tables 4.2.6.8 and 6.1.1.4'
H H 0.0000 0.0000 'International Tables Vol C Tables 4.2.6.8 and 6.1.1.4'
N N 0.0061 0.0033 'International Tables Vol C Tables 4.2.6.8 and 6.1.1.4'
O O 0.0106 0.0060 'International Tables Vol C Tables 4.2.6.8 and 6.1.1.4'
Eu Eu -0.1578 3.6682 'International Tables Vol C Tables 4.2.6.8 and 6.1.1.4'
S S 0.1246 0.1234 'International Tables Vol C Tables 4.2.6.8 and 6.1.1.4'

loop_
_geom_angle_atom_site_label_1
_geom_angle_atom_site_label_2
_geom_angle_atom_site_label_3
_geom_angle
_geom_angle_site_symmetry_1
_geom_angle_site_symmetry_3
O7 Eu1 O4 101.21(8) 3 .
O7 Eu1 O6 79.65(7) 3 .
O4 Eu1 O6 69.98(7) . .
O7 Eu1 O5 147.09(7) 3 3_655
O4 Eu1 O5 93.77(8) . 3_655
O6 Eu1 O5 78.24(7) . 3_655
O7 Eu1 O1 71.09(8) 3 2_545
O4 Eu1 O1 87.18(8) . 2_545
O6 Eu1 O1 138.43(7) . 2_545
O5 Eu1 O1 139.42(7) 3_655 2_545
O7 Eu1 N2 102.45(8) 3 .
O4 Eu1 N2 146.57(7) . .
O6 Eu1 N2 137.65(7) . .
O5 Eu1 N2 78.68(8) 3_655 .
O1 Eu1 N2 78.59(7) 2_545 .
O7 Eu1 N1 136.33(8) 3 .
O4 Eu1 N1 82.30(7) . .
O6 Eu1 N1 139.26(7) . .
O5 Eu1 N1 74.33(7) 3_655 .
O1 Eu1 N1 65.59(8) 2_545 .
N2 Eu1 N1 64.28(7) . .
O7 Eu1 N3 73.63(8) 3 .
O4 Eu1 N3 147.24(7) . .
O6 Eu1 N3 77.29(7) . .
O5 Eu1 N3 77.92(8) 3_655 .
O1 Eu1 N3 119.72(8) 2_545 .
N2 Eu1 N3 63.41(7) . .
N1 Eu1 N3 124.23(8) . .
O3 S1 O2 115.50(19) . .
O3 S1 O1 111.61(15) . .
O2 S1 O1 112.73(16) . .
O3 S1 C21 106.56(16) . .
O2 S1 C21 105.18(15) . .
O1 S1 C21 104.17(14) . .
C1 N1 C5 118.5(3) . .
C1 N1 Eu1 121.3(2) . .
C5 N1 Eu1 117.26(19) . .
C10 N2 C6 118.3(2) . .
C10 N2 Eu1 122.67(17) . .
C6 N2 Eu1 119.01(18) . .
C11 N3 C15 118.1(3) . .
C11 N3 Eu1 120.76(18) . .
C15 N3 Eu1 121.1(2) . .
S1 O1 Eu1 147.33(14) . 2
C22 O4 Eu1 124.86(18) . .
C22 O5 Eu1 149.99(19) . 3_655
C29 O6 Eu1 128.43(19) . .
C29 O7 Eu1 164.6(2) . 3
N1 C1 C2 123.2(3) . .
N1 C1 H1 118.4 . .
C2 C1 H1 118.4 . .
C3 C2 C1 118.1(3) . .
C3 C2 H2 120.9 . .
C1 C2 H2 120.9 . .
C2 C3 C4 119.6(3) . .
C2 C3 H3 120.2 . .
C4 C3 H3 120.2 . .
C3 C4 C5 119.5(3) . .
C3 C4 H4 120.3 . .
C5 C4 H4 120.3 . .
N1 C5 C4 120.9(3) . .
N1 C5 C6 116.5(2) . .
C4 C5 C6 122.5(3) . .
N2 C6 C7 121.4(3) . .
N2 C6 C5 116.9(3) . .
C7 C6 C5 121.5(3) . .
C6 C7 C8 120.2(3) . .
C6 C7 H7 119.9 . .
C8 C7 H7 119.9 . .
C9 C8 C7 117.7(3) . .
C9 C8 C16 119.3(3) . .
C7 C8 C16 122.8(3) . .
C10 C9 C8 120.7(3) . .
C10 C9 H9 119.7 . .
C8 C9 H9 119.7 . .
N2 C10 C9 121.5(3) . .
N2 C10 C11 116.2(2) . .
C9 C10 C11 122.2(3) . .
N3 C11 C12 120.9(3) . .
N3 C11 C10 116.7(3) . .
C12 C11 C10 122.4(3) . .
C13 C12 C11 120.1(3) . .
C13 C12 H12 120.0 . .
C11 C12 H12 120.0 . .
C14 C13 C12 118.4(3) . .
C14 C13 H13 120.8 . .
C12 C13 H13 120.8 . .
C13 C14 C15 119.4(3) . .
C13 C14 H14 120.3 . .
C15 C14 H14 120.3 . .
N3 C15 C14 123.0(3) . .
N3 C15 H15 118.5 . .
C14 C15 H15 118.5 . .
C17 C16 C21 118.7(3) . .
C17 C16 C8 117.2(3) . .
C21 C16 C8 124.1(3) . .
C18 C17 C16 121.4(3) . .
C18 C17 H17 119.3 . .
C16 C17 H17 119.3 . .
C19 C18 C17 119.7(3) . .
C19 C18 H18 120.2 . .
C17 C18 H18 120.2 . .
C18 C19 C20 119.9(3) . .
C18 C19 H19 120.1 . .
C20 C19 H19 120.1 . .
C21 C20 C19 121.0(3) . .
C21 C20 H20 119.5 . .
C19 C20 H20 119.5 . .
C20 C21 C16 119.2(3) . .
C20 C21 S1 120.3(3) . .
C16 C21 S1 120.4(2) . .
O5 C22 O4 123.2(3) . .
O5 C22 C23 118.2(3) . .
O4 C22 C23 118.6(3) . .
C24 C23 C28 118.6(3) . .
C24 C23 C22 118.2(3) . .
C28 C23 C22 123.3(3) . .
C25 C24 C23 121.5(3) . .
C25 C24 H24 119.2 . .
C23 C24 H24 119.2 . .
C26 C25 C24 119.8(3) . .
C26 C25 H25 120.1 . .
C24 C25 H25 120.1 . .
C27 C26 C25 119.6(3) . .
C27 C26 H26 120.2 . .
C25 C26 H26 120.2 . .
C26 C27 C28 121.4(3) . .
C26 C27 H27 119.3 . .
C28 C27 H27 119.3 . .
C27 C28 C23 119.2(3) . .
C27 C28 C29 118.3(3) . .
C23 C28 C29 122.5(3) . .
O7 C29 O6 123.7(3) . .
O7 C29 C28 118.3(3) . .
O6 C29 C28 118.0(3) . .

loop_
_geom_bond_atom_site_label_1
_geom_bond_atom_site_label_2
_geom_bond_distance
_geom_bond_site_symmetry_2
Eu1 O7 2.302(2) 3
Eu1 O4 2.339(2) .
Eu1 O6 2.3553(19) .
Eu1 O5 2.374(2) 3_655
Eu1 O1 2.411(2) 2_545
Eu1 N2 2.533(2) .
Eu1 N1 2.567(2) .
Eu1 N3 2.592(2) .
S1 O3 1.435(3) .
S1 O2 1.444(3) .
S1 O1 1.474(2) .
S1 C21 1.785(3) .
N1 C1 1.329(4) .
N1 C5 1.351(4) .
N2 C10 1.355(4) .
N2 C6 1.368(3) .
N3 C11 1.345(4) .
N3 C15 1.349(4) .
O1 Eu1 2.411(2) 2
O4 C22 1.270(4) .
O5 C22 1.249(4) .
O5 Eu1 2.374(2) 3_655
O6 C29 1.267(3) .
O7 C29 1.247(4) .
O7 Eu1 2.302(2) 3
C1 C2 1.378(4) .
C1 H1 0.9300 .
C2 C3 1.364(5) .
C2 H2 0.9300 .
C3 C4 1.376(5) .
C3 H3 0.9300 .
C4 C5 1.380(4) .
C4 H4 0.9300 .
C5 C6 1.485(4) .
C6 C7 1.385(4) .
C7 C8 1.389(4) .
C7 H7 0.9300 .
C8 C9 1.382(4) .
C8 C16 1.499(4) .
C9 C10 1.383(4) .
C9 H9 0.9300 .
C10 C11 1.491(4) .
C11 C12 1.396(4) .
C12 C13 1.381(4) .
C12 H12 0.9300 .
C13 C14 1.365(5) .
C13 H13 0.9300 .
C14 C15 1.374(4) .
C14 H14 0.9300 .
C15 H15 0.9300 .
C16 C17 1.385(5) .
C16 C21 1.401(4) .
C17 C18 1.383(4) .
C17 H17 0.9300 .
C18 C19 1.364(5) .
C18 H18 0.9300 .
C19 C20 1.385(5) .
C19 H19 0.9300 .
C20 C21 1.382(4) .
C20 H20 0.9300 .
C22 C23 1.510(4) .
C23 C24 1.391(4) .
C23 C28 1.406(4) .
C24 C25 1.384(4) .
C24 H24 0.9300 .
C25 C26 1.382(5) .
C25 H25 0.9300 .
C26 C27 1.377(5) .
C26 H26 0.9300 .
C27 C28 1.396(4) .
C27 H27 0.9300 .
C28 C29 1.499(4) .

loop_
_geom_hbond_atom_site_label_D
_geom_hbond_atom_site_label_H
_geom_hbond_atom_site_label_A
_geom_hbond_distance_DH
_geom_hbond_distance_HA
_geom_hbond_distance_DA
_geom_hbond_angle_DHA
C15 H15 O6 0.93 2.40 3.034(4) 125.3
C1 H1 O4 0.93 2.58 3.173(4) 121.8
C15 H15 O6 0.93 2.40 3.034(4) 125.3
C1 H1 O4 0.93 2.58 3.173(4) 121.8
C1 H1 O4 0.93 2.58 3.173(4) 121.8
C15 H15 O6 0.93 2.40 3.034(4) 125.3

loop_
_geom_torsion_atom_site_label_1
_geom_torsion_atom_site_label_2
_geom_torsion_atom_site_label_3
_geom_torsion_atom_site_label_4
_geom_torsion
_geom_torsion_site_symmetry_1
_geom_torsion_site_symmetry_4
O3 S1 O1 Eu1 -39.7(3) . 2
O2 S1 O1 Eu1 92.3(3) . 2
C21 S1 O1 Eu1 -154.2(3) . 2
C5 N1 C1 C2 0.7(5) . .
Eu1 N1 C1 C2 -159.3(3) . .
N1 C1 C2 C3 2.6(6) . .
C1 C2 C3 C4 -3.7(7) . .
C2 C3 C4 C5 1.8(7) . .
C1 N1 C5 C4 -2.7(5) . .
Eu1 N1 C5 C4 158.1(3) . .
C1 N1 C5 C6 174.1(3) . .
Eu1 N1 C5 C6 -25.2(3) . .
C3 C4 C5 N1 1.4(6) . .
C3 C4 C5 C6 -175.1(4) . .
C10 N2 C6 C7 5.4(4) . .
Eu1 N2 C6 C7 -173.5(2) . .
C10 N2 C6 C5 -169.8(3) . .
Eu1 N2 C6 C5 11.3(3) . .
N1 C5 C6 N2 9.4(4) . .
C4 C5 C6 N2 -173.9(3) . .
N1 C5 C6 C7 -165.7(3) . .
C4 C5 C6 C7 11.0(5) . .
N2 C6 C7 C8 -2.5(5) . .
C5 C6 C7 C8 172.3(3) . .
C6 C7 C8 C9 -1.8(5) . .
C6 C7 C8 C16 -177.2(3) . .
C7 C8 C9 C10 3.3(5) . .
C16 C8 C9 C10 178.9(3) . .
C6 N2 C10 C9 -3.8(4) . .
Eu1 N2 C10 C9 175.0(2) . .
C6 N2 C10 C11 174.8(3) . .
Eu1 N2 C10 C11 -6.3(3) . .
C8 C9 C10 N2 -0.5(5) . .
C8 C9 C10 C11 -179.1(3) . .
C15 N3 C11 C12 -2.5(5) . .
Eu1 N3 C11 C12 179.5(2) . .
C15 N3 C11 C10 177.8(3) . .
Eu1 N3 C11 C10 -0.2(4) . .
N2 C10 C11 N3 4.1(4) . .
C9 C10 C11 N3 -177.2(3) . .
N2 C10 C11 C12 -175.6(3) . .
C9 C10 C11 C12 3.0(5) . .
N3 C11 C12 C13 1.4(5) . .
C10 C11 C12 C13 -178.9(3) . .
C11 C12 C13 C14 1.1(6) . .
C12 C13 C14 C15 -2.4(6) . .
C11 N3 C15 C14 1.2(5) . .
Eu1 N3 C15 C14 179.1(3) . .
C13 C14 C15 N3 1.3(6) . .
C9 C8 C16 C17 -62.4(4) . .
C7 C8 C16 C17 112.9(3) . .
C9 C8 C16 C21 114.8(4) . .
C7 C8 C16 C21 -70.0(4) . .
C21 C16 C17 C18 -0.3(5) . .
C8 C16 C17 C18 177.0(3) . .
C16 C17 C18 C19 -2.5(5) . .
C17 C18 C19 C20 2.7(5) . .
C18 C19 C20 C21 -0.1(5) . .
C19 C20 C21 C16 -2.8(5) . .
C19 C20 C21 S1 179.7(3) . .
C17 C16 C21 C20 2.9(5) . .
C8 C16 C21 C20 -174.2(3) . .
C17 C16 C21 S1 -179.6(2) . .
C8 C16 C21 S1 3.3(4) . .
O3 S1 C21 C20 -120.8(3) . .
O2 S1 C21 C20 116.1(3) . .
O1 S1 C21 C20 -2.7(3) . .
O3 S1 C21 C16 61.7(3) . .
O2 S1 C21 C16 -61.4(3) . .
O1 S1 C21 C16 179.9(2) . .
Eu1 O5 C22 O4 -116.2(4) 3_655 .
Eu1 O5 C22 C23 66.3(5) 3_655 .
Eu1 O4 C22 O5 80.8(3) . .
Eu1 O4 C22 C23 -101.7(3) . .
O5 C22 C23 C24 48.2(4) . .
O4 C22 C23 C24 -129.4(3) . .
O5 C22 C23 C28 -132.5(3) . .
O4 C22 C23 C28 49.9(4) . .
C28 C23 C24 C25 0.7(5) . .
C22 C23 C24 C25 -179.9(3) . .
C23 C24 C25 C26 0.7(5) . .
C24 C25 C26 C27 -1.5(5) . .
C25 C26 C27 C28 0.8(5) . .
C26 C27 C28 C23 0.6(5) . .
C26 C27 C28 C29 178.2(3) . .
C24 C23 C28 C27 -1.3(4) . .
C22 C23 C28 C27 179.3(3) . .
C24 C23 C28 C29 -178.8(3) . .
C22 C23 C28 C29 1.9(5) . .
Eu1 O7 C29 O6 -128.2(7) 3 .
Eu1 O7 C29 C28 53.4(9) 3 .
Eu1 O6 C29 O7 82.2(3) . .
Eu1 O6 C29 C28 -99.4(3) . .
C27 C28 C29 O7 29.2(4) . .
C23 C28 C29 O7 -153.3(3) . .
C27 C28 C29 O6 -149.3(3) . .
C23 C28 C29 O6 28.2(4) . .

_cod_database_fobs_code 2108486
